data_2310773
loop_
_publ_author_name
'M\"uller, Carola J'
'Lidin, Sven'

_publ_section_title
;
 Cu~3~Sn - understanding the systematic absences.
;
_journal_coden_ASTM ACSBDA
_journal_coeditor_code DQ5008
_journal_issue 5
_journal_name_full
;
 Acta Crystallographica, Section B: Structural Science, Crystal Engineering
 and Materials
;
_journal_page_first 879
_journal_page_last 887
_journal_paper_doi 10.1107/S205252061401806X
_journal_volume 70
_journal_year 2014
_chemical_formula_structural 'Cu3 Sn1'
_chemical_formula_sum 'Cu3 Sn'
_chemical_formula_weight 309.3
_space_group_IT_number 63
_symmetry_cell_setting orthorhombic
_symmetry_Int_Tables_number 63
_symmetry_space_group_name_Hall '-C 2c 2'
_symmetry_space_group_name_H-M 'C m c m'
_cell_angle_alpha 90
_cell_angle_beta 90
_cell_angle_gamma 90
_cell_formula_units_Z 16
_cell_length_a 5.5184(2)
_cell_length_b 38.2337(15)
_cell_length_c 4.3326(2)
_cell_measurement_reflns_used 1730
_cell_measurement_temperature 293
_cell_measurement_theta_max 28.28
_cell_measurement_theta_min 3.73
_cell_volume 914.13(6)
_computing_cell_refinement
;
CrysAlisPro, Agilent Technologies,
Version 1.171.36.32 (release 02-08-2013 CrysAlis171 .NET)
(compiled Aug  2 2013,16:46:58)
;
_computing_data_collection
;
CrysAlisPro, Agilent Technologies,
Version 1.171.36.32 (release 02-08-2013 CrysAlis171 .NET)
(compiled Aug  2 2013,16:46:58)
;
_computing_data_reduction
;
CrysAlisPro, Agilent Technologies,
Version 1.171.36.32 (release 02-08-2013 CrysAlis171 .NET)
(compiled Aug  2 2013,16:46:58)
;
_diffrn_ambient_temperature 293
_diffrn_detector_area_resol_mean 16.1367
_diffrn_measured_fraction_theta_full 0.98
_diffrn_measured_fraction_theta_max 0.95
_diffrn_measurement_device 'four-cycle diffractometer'
_diffrn_measurement_device_type 'Xcalibur, Eos'
_diffrn_measurement_method '\w and \p scans'
_diffrn_radiation_monochromator graphite
_diffrn_radiation_probe x-ray
_diffrn_radiation_source 'Enhance (Mo) X-ray Source'
_diffrn_radiation_type 'Mo K\a'
_diffrn_radiation_wavelength 0.7107
_diffrn_reflns_av_R_equivalents 0.0255
_diffrn_reflns_av_unetI/netI 0.0118
_diffrn_reflns_limit_h_max 7
_diffrn_reflns_limit_h_min -7
_diffrn_reflns_limit_k_max 49
_diffrn_reflns_limit_k_min -48
_diffrn_reflns_limit_l_max 5
_diffrn_reflns_limit_l_min -5
_diffrn_reflns_number 5405
_diffrn_reflns_theta_full 27.66
_diffrn_reflns_theta_max 28.28
_diffrn_reflns_theta_min 3.73
_exptl_absorpt_coefficient_mu 37.894
_exptl_absorpt_correction_T_max 0.434
_exptl_absorpt_correction_T_min 0.199
_exptl_absorpt_correction_type analytical
_exptl_absorpt_process_details
;
CrysAlisPro, Agilent Technologies,
Version 1.171.36.32 (release 02-08-2013 CrysAlis171 .NET)
(compiled Aug  2 2013,16:46:58)
Analytical numeric absorption correction using a multifaceted crystal
   model based on expressions derived by R.C. Clark & J.S. Reid.
(Clark, R. C. & Reid, J. S. (1995). Acta Cryst. A51, 887-897)
;
_exptl_crystal_colour 'metallic grey'
_exptl_crystal_density_diffrn 8.9881
_exptl_crystal_description 'trigonal primatic'
_exptl_crystal_F_000 2192
_exptl_crystal_size_max 0.096
_exptl_crystal_size_mid 0.065
_exptl_crystal_size_min 0.04
_refine_diff_density_max 1.55
_refine_diff_density_min -1.60
_refine_ls_extinction_coef 570(12)
_refine_ls_extinction_method 'B-C type 1 Gaussian isotropic (Becker & Coppens, 1974)'
_refine_ls_goodness_of_fit_gt 1.48
_refine_ls_goodness_of_fit_ref 1.26
_refine_ls_number_constraints 0
_refine_ls_number_parameters 58
_refine_ls_number_reflns 673
_refine_ls_number_restraints 0
_refine_ls_R_factor_all 0.0394
_refine_ls_R_factor_gt 0.0224
_refine_ls_shift/su_max 0.0325
_refine_ls_shift/su_mean 0.0106
_refine_ls_structure_factor_coef Fsqd
_refine_ls_weighting_details w=1/(\s^2^(I)+0.0004I^2^)
_refine_ls_weighting_scheme sigma
_refine_ls_wR_factor_gt 0.0538
_refine_ls_wR_factor_ref 0.0632
_reflns_number_gt 384
_reflns_number_total 673
_reflns_threshold_expression I>3\s(I)
_cod_data_source_file dq5008sup1.cif
_cod_data_source_block 723K-superstructure
_cod_original_sg_symbol_Hall '-C -2x;-2yc;-2zc'
_cod_original_formula_sum 'Cu3 Sn1'
_cod_database_code 2310773

loop_
_symmetry_equiv_pos_site_id
_symmetry_equiv_pos_as_xyz
1 x,y,z
2 -x,-y,z+1/2
3 -x,y,-z+1/2
4 x,-y,-z
5 -x,-y,-z
6 x,y,-z+1/2
7 x,-y,z+1/2
8 -x,y,z
9 x+1/2,y+1/2,z
10 -x+1/2,-y+1/2,z+1/2
11 -x+1/2,y+1/2,-z+1/2
12 x+1/2,-y+1/2,-z
13 -x+1/2,-y+1/2,-z
14 x+1/2,y+1/2,-z+1/2
15 x+1/2,-y+1/2,z+1/2
16 -x+1/2,y+1/2,z

loop_
_atom_site_label
_atom_site_type_symbol
_atom_site_fract_x
_atom_site_fract_y
_atom_site_fract_z
_atom_site_adp_type
_atom_site_U_iso_or_equiv
_atom_site_site_symmetry_multiplicity
_atom_site_occupancy
_atom_site_calc_flag
Sn1 Sn 0.5 0.292227(17) 0.25 Uani 0.0095(2) 4 1 d
Sn2 Sn 0 0.332569(16) 0.75 Uani 0.0089(2) 4 1 d
Sn3 Sn 0 0.457737(17) 0.75 Uani 0.0095(2) 4 1 d
Sn4 Sn 0.5 0.416506(17) 0.25 Uani 0.0093(2) 4 1 d
Cu1 Cu 0.5 0.46133(3) 0.75 Uani 0.0125(4) 4 1 d
Cu2 Cu 0 0.28840(3) 0.25 Uani 0.0134(4) 4 1 d
Cu3 Cu 0.26168(12) 0.48009(3) 0.25 Uani 0.0132(3) 8 1 d
Cu4 Cu 0 0.41409(3) 0.25 Uani 0.0114(4) 4 1 d
Cu5 Cu 0.25213(11) 0.23017(3) 0.25 Uani 0.0116(3) 8 1 d
Cu6 Cu 0.5 0.33679(4) 0.75 Uani 0.0124(4) 4 1 d
Cu7 Cu 0.25115(10) 0.35503(3) 0.25 Uani 0.0132(4) 8 1 d
Cu8 Cu 0.24682(10) 0.39476(3) 0.75 Uani 0.0124(4) 8 1 d

loop_
_atom_site_aniso_label
_atom_site_aniso_type_symbol
_atom_site_aniso_U_11
_atom_site_aniso_U_22
_atom_site_aniso_U_33
_atom_site_aniso_U_12
_atom_site_aniso_U_13
_atom_site_aniso_U_23
Sn1 Sn 0.0082(4) 0.0093(4) 0.0109(4) 0 0 0
Sn2 Sn 0.0076(4) 0.0096(4) 0.0095(4) 0 0 0
Sn3 Sn 0.0081(4) 0.0092(4) 0.0113(4) 0 0 0
Sn4 Sn 0.0084(4) 0.0088(4) 0.0106(4) 0 0 0
Cu1 Cu 0.0096(7) 0.0154(7) 0.0124(7) 0 0 0
Cu2 Cu 0.0117(7) 0.0152(7) 0.0132(7) 0 0 0
Cu3 Cu 0.0137(6) 0.0123(5) 0.0137(6) 0.0012(3) 0 0
Cu4 Cu 0.0097(7) 0.0137(6) 0.0106(7) 0 0 0
Cu5 Cu 0.0121(6) 0.0126(5) 0.0102(6) 0.0005(2) 0 0
Cu6 Cu 0.0096(7) 0.0158(6) 0.0119(7) 0 0 0
Cu7 Cu 0.0138(8) 0.0132(6) 0.0124(7) -0.0002(2) 0 0
Cu8 Cu 0.0140(7) 0.0123(6) 0.0109(7) 0.0004(2) 0 0

loop_
_atom_type_symbol
_atom_type_scat_dispersion_real
_atom_type_scat_dispersion_imag
_atom_type_scat_source
Cu 0.3201 1.2651 'International Tables Vol C tables 4.2.6.8 and 6.1.1.1'
Sn -0.6537 1.4246 'International Tables Vol C tables 4.2.6.8 and 6.1.1.1'

loop_
_geom_bond_atom_site_label_1
_geom_bond_atom_site_label_2
_geom_bond_site_symmetry_2
_geom_bond_distance
Sn1 Sn1 1_455 5.5184(4)
Sn1 Sn1 1_554 4.3326(4)
Sn1 Sn1 1_556 4.3326(4)
Sn1 Sn1 1_655 5.5184(4)
Sn1 Sn1 10_554 4.7679(7)
Sn1 Sn1 10_555 4.7679(7)
Sn1 Sn1 10_654 4.7679(7)
Sn1 Sn1 10_655 4.7679(7)
Sn1 Sn2 1_554 3.8321(4)
Sn1 Sn2 . 3.8321(4)
Sn1 Sn2 1_654 3.8321(4)
Sn1 Sn2 1_655 3.8321(4)
Sn1 Sn2 10_554 4.7714(10)
Sn1 Sn4 . 4.7516(10)
Sn1 Cu2 1_554 5.1387(4)
Sn1 Cu2 . 2.7631(2)
Sn1 Cu2 1_556 5.1387(4)
Sn1 Cu2 1_654 5.1387(4)
Sn1 Cu2 1_655 2.7631(2)
Sn1 Cu2 1_656 5.1387(4)
Sn1 Cu2 10_554 3.7677(12)
Sn1 Cu2 10_555 3.7677(12)
Sn1 Cu4 . 5.4150(13)
Sn1 Cu4 1_655 5.4150(13)
Sn1 Cu5 1_554 5.1257(7)
Sn1 Cu5 . 2.7389(12)
Sn1 Cu5 1_556 5.1257(7)
Sn1 Cu5 1_655 4.7809(9)
Sn1 Cu5 10_554 2.7133(5)
Sn1 Cu5 10_555 2.7133(5)
Sn1 Cu5 10_654 4.7390(6)
Sn1 Cu5 10_655 4.7390(6)
Sn1 Cu5 3_555 4.7809(9)
Sn1 Cu5 3_654 5.1257(7)
Sn1 Cu5 3_655 2.7389(12)
Sn1 Cu5 3_656 5.1257(7)
Sn1 Cu5 12_455 4.7390(6)
Sn1 Cu5 12_456 4.7390(6)
Sn1 Cu5 12_555 2.7133(5)
Sn1 Cu5 12_556 2.7133(5)
Sn1 Cu6 1_554 2.7561(9)
Sn1 Cu6 . 2.7561(9)
Sn1 Cu6 10_554 5.6521(13)
Sn1 Cu6 10_654 5.6521(13)
Sn1 Cu7 1_554 5.1403(7)
Sn1 Cu7 . 2.7662(12)
Sn1 Cu7 1_556 5.1403(7)
Sn1 Cu7 1_655 4.7904(9)
Sn1 Cu7 3_555 4.7904(9)
Sn1 Cu7 3_654 5.1403(7)
Sn1 Cu7 3_655 2.7662(12)
Sn1 Cu7 3_656 5.1403(7)
Sn1 Cu8 1_554 4.6918(11)
Sn1 Cu8 . 4.6918(11)
Sn1 Cu8 3_655 4.6918(11)
Sn1 Cu8 3_656 4.6918(11)
Sn2 Sn2 1_455 5.5184(4)
Sn2 Sn2 1_554 4.3326(4)
Sn2 Sn2 1_556 4.3326(4)
Sn2 Sn2 1_655 5.5184(4)
Sn2 Sn3 . 4.7856(10)
Sn2 Sn4 1_455 4.7545(6)
Sn2 Sn4 1_456 4.7545(6)
Sn2 Sn4 . 4.7545(6)
Sn2 Sn4 1_556 4.7545(6)
Sn2 Cu1 1_455 5.6436(13)
Sn2 Cu1 . 5.6436(13)
Sn2 Cu2 . 2.7468(9)
Sn2 Cu2 1_556 2.7468(9)
Sn2 Cu2 10_455 5.3855(12)
Sn2 Cu2 10_555 5.3855(12)
Sn2 Cu4 . 3.7958(12)
Sn2 Cu4 1_556 3.7958(12)
Sn2 Cu5 . 4.6859(12)
Sn2 Cu5 1_556 4.6859(12)
Sn2 Cu5 10_455 4.7938(9)
Sn2 Cu5 10_554 5.1377(7)
Sn2 Cu5 10_555 2.7612(12)
Sn2 Cu5 10_556 5.1377(7)
Sn2 Cu5 3_555 4.6859(12)
Sn2 Cu5 3_556 4.6859(12)
Sn2 Cu5 12_455 5.1377(7)
Sn2 Cu5 12_456 2.7612(12)
Sn2 Cu5 12_457 5.1377(7)
Sn2 Cu5 12_556 4.7938(9)
Sn2 Cu6 1_454 5.1391(4)
Sn2 Cu6 1_455 2.7639(2)
Sn2 Cu6 1_456 5.1391(4)
Sn2 Cu6 1_554 5.1391(4)
Sn2 Cu6 . 2.7639(2)
Sn2 Cu6 1_556 5.1391(4)
Sn2 Cu7 1_455 4.7442(6)
Sn2 Cu7 1_456 4.7442(6)
Sn2 Cu7 . 2.7113(5)
Sn2 Cu7 1_556 2.7113(5)
Sn2 Cu7 3_555 2.7113(5)
Sn2 Cu7 3_556 2.7113(5)
Sn2 Cu7 3_655 4.7442(6)
Sn2 Cu7 3_656 4.7442(6)
Sn2 Cu8 1_455 4.7884(8)
Sn2 Cu8 1_554 5.1265(7)
Sn2 Cu8 . 2.7403(11)
Sn2 Cu8 1_556 5.1265(7)
Sn2 Cu8 3_555 5.1265(7)
Sn2 Cu8 3_556 2.7403(11)
Sn2 Cu8 3_557 5.1265(7)
Sn2 Cu8 3_656 4.7884(8)
Sn3 Sn3 1_455 5.5184(4)
Sn3 Sn3 1_554 4.3326(4)
Sn3 Sn3 1_556 4.3326(4)
Sn3 Sn3 1_655 5.5184(4)
Sn3 Sn3 2_564 3.8906(8)
Sn3 Sn3 2_565 3.8906(8)
Sn3 Sn4 1_455 3.8459(4)
Sn3 Sn4 1_456 3.8459(4)
Sn3 Sn4 . 3.8459(4)
Sn3 Sn4 1_556 3.8459(4)
Sn3 Sn4 2_565 5.5436(9)
Sn3 Sn4 2_665 5.5436(9)
Sn3 Cu1 1_454 5.1384(4)
Sn3 Cu1 1_455 2.7626(2)
Sn3 Cu1 1_456 5.1384(4)
Sn3 Cu1 1_554 5.1384(4)
Sn3 Cu1 . 2.7626(2)
Sn3 Cu1 1_556 5.1384(4)
Sn3 Cu1 2_564 4.6777(10)
Sn3 Cu1 2_565 4.6777(10)
Sn3 Cu1 2_664 4.6777(10)
Sn3 Cu1 2_665 4.6777(10)
Sn3 Cu3 1_455 4.6929(7)
Sn3 Cu3 1_456 4.6929(7)
Sn3 Cu3 . 2.7402(6)
Sn3 Cu3 1_556 2.7402(6)
Sn3 Cu3 2_564 5.1484(7)
Sn3 Cu3 2_565 2.7812(12)
Sn3 Cu3 2_566 5.1484(7)
Sn3 Cu3 2_665 4.7170(9)
Sn3 Cu3 3_555 2.7402(6)
Sn3 Cu3 3_556 2.7402(6)
Sn3 Cu3 3_655 4.6929(7)
Sn3 Cu3 3_656 4.6929(7)
Sn3 Cu3 4_466 4.7170(9)
Sn3 Cu3 4_565 5.1484(7)
Sn3 Cu3 4_566 2.7812(12)
Sn3 Cu3 4_567 5.1484(7)
Sn3 Cu4 . 2.7345(9)
Sn3 Cu4 1_556 2.7345(9)
Sn3 Cu4 2_565 4.9005(15)
Sn3 Cu6 1_455 5.3848(13)
Sn3 Cu6 . 5.3848(13)
Sn3 Cu7 . 4.6940(11)
Sn3 Cu7 1_556 4.6940(11)
Sn3 Cu7 3_555 4.6940(11)
Sn3 Cu7 3_556 4.6940(11)
Sn3 Cu8 1_455 4.8034(9)
Sn3 Cu8 1_554 5.1405(7)
Sn3 Cu8 . 2.7664(12)
Sn3 Cu8 1_556 5.1405(7)
Sn3 Cu8 3_555 5.1405(7)
Sn3 Cu8 3_556 2.7664(12)
Sn3 Cu8 3_557 5.1405(7)
Sn3 Cu8 3_656 4.8034(9)
Sn4 Sn4 1_455 5.5184(4)
Sn4 Sn4 1_554 4.3326(4)
Sn4 Sn4 1_556 4.3326(4)
Sn4 Sn4 1_655 5.5184(4)
Sn4 Cu1 1_554 2.7623(9)
Sn4 Cu1 . 2.7623(9)
Sn4 Cu1 2_664 4.6707(15)
Sn4 Cu2 . 5.6217(13)
Sn4 Cu2 1_655 5.6217(13)
Sn4 Cu3 1_554 5.1393(7)
Sn4 Cu3 . 2.7641(12)
Sn4 Cu3 1_556 5.1393(7)
Sn4 Cu3 1_655 4.8558(9)
Sn4 Cu3 2_664 4.6959(12)
Sn4 Cu3 2_665 4.6959(12)
Sn4 Cu3 3_555 4.8558(9)
Sn4 Cu3 3_654 5.1393(7)
Sn4 Cu3 3_655 2.7641(12)
Sn4 Cu3 3_656 5.1393(7)
Sn4 Cu3 4_565 4.6959(12)
Sn4 Cu3 4_566 4.6959(12)
Sn4 Cu4 1_554 5.1374(4)
Sn4 Cu4 . 2.7607(2)
Sn4 Cu4 1_556 5.1374(4)
Sn4 Cu4 1_654 5.1374(4)
Sn4 Cu4 1_655 2.7607(2)
Sn4 Cu4 1_656 5.1374(4)
Sn4 Cu6 1_554 3.7392(12)
Sn4 Cu6 . 3.7392(12)
Sn4 Cu7 1_554 5.1168(7)
Sn4 Cu7 . 2.7222(12)
Sn4 Cu7 1_556 5.1168(7)
Sn4 Cu7 1_655 4.7652(9)
Sn4 Cu7 3_555 4.7652(9)
Sn4 Cu7 3_654 5.1168(7)
Sn4 Cu7 3_655 2.7222(12)
Sn4 Cu7 3_656 5.1168(7)
Sn4 Cu8 1_554 2.7085(5)
Sn4 Cu8 . 2.7085(5)
Sn4 Cu8 1_654 4.7296(6)
Sn4 Cu8 1_655 4.7296(6)
Sn4 Cu8 3_555 4.7296(6)
Sn4 Cu8 3_556 4.7296(6)
Sn4 Cu8 3_655 2.7085(5)
Sn4 Cu8 3_656 2.7085(5)
Cu1 Cu1 1_455 5.5184(4)
Cu1 Cu1 1_554 4.3326(4)
Cu1 Cu1 1_556 4.3326(4)
Cu1 Cu1 1_655 5.5184(4)
Cu1 Cu1 2_664 3.6655(15)
Cu1 Cu1 2_665 3.6655(15)
Cu1 Cu3 . 2.6338(6)
Cu1 Cu3 1_556 2.6338(6)
Cu1 Cu3 1_655 4.7828(7)
Cu1 Cu3 1_656 4.7828(7)
Cu1 Cu3 2_565 4.7626(10)
Cu1 Cu3 2_664 5.0514(9)
Cu1 Cu3 2_665 2.5971(15)
Cu1 Cu3 2_666 5.0514(9)
Cu1 Cu3 3_555 4.7828(7)
Cu1 Cu3 3_556 4.7828(7)
Cu1 Cu3 3_655 2.6338(6)
Cu1 Cu3 3_656 2.6338(6)
Cu1 Cu3 4_565 5.0514(9)
Cu1 Cu3 4_566 2.5971(15)
Cu1 Cu3 4_567 5.0514(9)
Cu1 Cu3 4_666 4.7626(10)
Cu1 Cu4 . 3.9457(8)
Cu1 Cu4 1_556 3.9457(8)
Cu1 Cu4 1_655 3.9457(8)
Cu1 Cu4 1_656 3.9457(8)
Cu1 Cu4 2_565 5.5045(16)
Cu1 Cu4 2_665 5.5045(16)
Cu1 Cu6 . 4.7616(19)
Cu1 Cu7 . 4.8060(15)
Cu1 Cu7 1_556 4.8060(15)
Cu1 Cu7 3_655 4.8060(15)
Cu1 Cu7 3_656 4.8060(15)
Cu1 Cu8 1_554 5.2155(9)
Cu1 Cu8 . 2.9035(15)
Cu1 Cu8 1_556 5.2155(9)
Cu1 Cu8 1_655 4.8439(10)
Cu1 Cu8 3_556 4.8439(10)
Cu1 Cu8 3_655 5.2155(9)
Cu1 Cu8 3_656 2.9035(15)
Cu1 Cu8 3_657 5.2155(9)
Cu2 Cu2 1_455 5.5184(4)
Cu2 Cu2 1_554 4.3326(4)
Cu2 Cu2 1_556 4.3326(4)
Cu2 Cu2 1_655 5.5184(4)
Cu2 Cu2 10_454 4.5746(11)
Cu2 Cu2 10_455 4.5746(11)
Cu2 Cu2 10_554 4.5746(11)
Cu2 Cu2 10_555 4.5746(11)
Cu2 Cu4 . 4.8057(18)
Cu2 Cu5 1_455 4.6893(10)
Cu2 Cu5 1_554 5.0660(8)
Cu2 Cu5 . 2.6254(15)
Cu2 Cu5 1_556 5.0660(8)
Cu2 Cu5 10_454 4.7354(6)
Cu2 Cu5 10_455 4.7354(6)
Cu2 Cu5 10_554 2.6585(6)
Cu2 Cu5 10_555 2.6585(6)
Cu2 Cu5 3_554 5.0660(8)
Cu2 Cu5 3_555 2.6254(15)
Cu2 Cu5 3_556 5.0660(8)
Cu2 Cu5 3_655 4.6893(10)
Cu2 Cu5 12_455 2.6585(6)
Cu2 Cu5 12_456 2.6585(6)
Cu2 Cu5 12_555 4.7354(6)
Cu2 Cu5 12_556 4.7354(6)
Cu2 Cu6 1_454 3.9661(9)
Cu2 Cu6 1_455 3.9661(9)
Cu2 Cu6 1_554 3.9661(9)
Cu2 Cu6 . 3.9661(9)
Cu2 Cu6 10_554 4.7865(19)
Cu2 Cu7 1_455 4.8546(10)
Cu2 Cu7 1_554 5.2137(9)
Cu2 Cu7 . 2.9002(15)
Cu2 Cu7 1_556 5.2137(9)
Cu2 Cu7 3_554 5.2137(9)
Cu2 Cu7 3_555 2.9002(15)
Cu2 Cu7 3_556 5.2137(9)
Cu2 Cu7 3_655 4.8546(10)
Cu2 Cu8 1_554 4.8047(14)
Cu2 Cu8 . 4.8047(14)
Cu2 Cu8 3_555 4.8047(14)
Cu2 Cu8 3_556 4.8047(14)
Cu3 Cu3 1_455 5.5184(10)
Cu3 Cu3 1_554 4.3326(4)
Cu3 Cu3 1_556 4.3326(4)
Cu3 Cu3 1_655 5.5184(10)
Cu3 Cu3 2_564 3.9180(9)
Cu3 Cu3 2_565 3.9180(9)
Cu3 Cu3 2_664 3.7320(9)
Cu3 Cu3 2_665 3.7320(9)
Cu3 Cu3 3_554 5.2070(6)
Cu3 Cu3 3_555 2.8881(9)
Cu3 Cu3 3_556 5.2070(6)
Cu3 Cu3 3_654 5.0685(6)
Cu3 Cu3 3_655 2.6303(9)
Cu3 Cu3 3_656 5.0685(6)
Cu3 Cu3 4_565 2.6476(10)
Cu3 Cu3 4_566 2.6476(10)
Cu3 Cu4 1_554 5.2178(9)
Cu3 Cu4 . 2.9075(15)
Cu3 Cu4 1_556 5.2178(9)
Cu3 Cu4 1_655 4.7926(11)
Cu3 Cu4 2_564 4.8110(15)
Cu3 Cu4 2_565 4.8110(15)
Cu3 Cu7 . 4.7821(17)
Cu3 Cu7 3_555 5.5564(15)
Cu3 Cu7 3_655 5.4856(15)
Cu3 Cu8 1_554 3.9172(14)
Cu3 Cu8 . 3.9172(14)
Cu3 Cu8 2_564 5.5469(15)
Cu3 Cu8 2_664 5.5000(15)
Cu3 Cu8 3_555 4.8179(12)
Cu3 Cu8 3_556 4.8179(12)
Cu3 Cu8 3_655 4.7638(12)
Cu3 Cu8 3_656 4.7638(12)
Cu3 Cu8 4_566 4.7855(17)
Cu4 Cu4 1_455 5.5184(4)
Cu4 Cu4 1_554 4.3326(4)
Cu4 Cu4 1_556 4.3326(4)
Cu4 Cu4 1_655 5.5184(4)
Cu4 Cu6 1_454 4.5870(12)
Cu4 Cu6 1_455 4.5870(12)
Cu4 Cu6 1_554 4.5870(12)
Cu4 Cu6 . 4.5870(12)
Cu4 Cu7 1_455 4.7092(10)
Cu4 Cu7 1_554 5.0785(9)
Cu4 Cu7 . 2.6495(15)
Cu4 Cu7 1_556 5.0785(9)
Cu4 Cu7 3_554 5.0785(9)
Cu4 Cu7 3_555 2.6495(15)
Cu4 Cu7 3_556 5.0785(9)
Cu4 Cu7 3_655 4.7092(10)
Cu4 Cu8 1_454 4.7449(6)
Cu4 Cu8 1_455 4.7449(6)
Cu4 Cu8 1_554 2.6635(6)
Cu4 Cu8 . 2.6635(6)
Cu4 Cu8 3_555 2.6635(6)
Cu4 Cu8 3_556 2.6635(6)
Cu4 Cu8 3_655 4.7449(6)
Cu4 Cu8 3_656 4.7449(6)
Cu5 Cu5 1_455 5.5184(9)
Cu5 Cu5 1_554 4.3326(4)
Cu5 Cu5 1_556 4.3326(4)
Cu5 Cu5 1_655 5.5184(9)
Cu5 Cu5 10_554 2.6446(10)
Cu5 Cu5 10_555 2.6446(10)
Cu5 Cu5 3_554 5.1493(6)
Cu5 Cu5 3_555 2.7827(8)
Cu5 Cu5 3_556 5.1493(6)
Cu5 Cu5 3_654 5.1240(6)
Cu5 Cu5 3_655 2.7357(8)
Cu5 Cu5 3_656 5.1240(6)
Cu5 Cu5 12_455 3.8218(9)
Cu5 Cu5 12_456 3.8218(9)
Cu5 Cu5 12_555 3.8218(9)
Cu5 Cu5 12_556 3.8218(9)
Cu5 Cu6 1_554 4.8149(15)
Cu5 Cu6 . 4.8149(15)
Cu5 Cu6 10_553 5.2212(10)
Cu5 Cu6 10_554 2.9137(16)
Cu5 Cu6 10_555 5.2212(10)
Cu5 Cu6 10_654 4.8566(11)
Cu5 Cu7 . 4.7740(17)
Cu5 Cu7 10_554 3.9120(14)
Cu5 Cu7 10_555 3.9120(14)
Cu5 Cu7 3_555 5.5231(15)
Cu5 Cu7 3_655 5.5050(15)
Cu5 Cu7 12_455 4.7902(12)
Cu5 Cu7 12_456 4.7902(12)
Cu5 Cu7 12_555 4.7840(12)
Cu5 Cu7 12_556 4.7840(12)
Cu5 Cu8 10_554 4.7764(17)
Cu5 Cu8 12_456 5.5308(15)
Cu5 Cu8 12_556 5.5015(15)
Cu6 Cu6 1_455 5.5184(4)
Cu6 Cu6 1_554 4.3326(4)
Cu6 Cu6 1_556 4.3326(4)
Cu6 Cu6 1_655 5.5184(4)
Cu6 Cu7 . 2.6580(6)
Cu6 Cu7 1_556 2.6580(6)
Cu6 Cu7 1_655 4.7288(6)
Cu6 Cu7 1_656 4.7288(6)
Cu6 Cu7 3_555 4.7288(6)
Cu6 Cu7 3_556 4.7288(6)
Cu6 Cu7 3_655 2.6580(6)
Cu6 Cu7 3_656 2.6580(6)
Cu6 Cu8 1_554 5.0632(9)
Cu6 Cu8 . 2.6199(15)
Cu6 Cu8 1_556 5.0632(9)
Cu6 Cu8 1_655 4.6794(10)
Cu6 Cu8 3_556 4.6794(10)
Cu6 Cu8 3_655 5.0632(9)
Cu6 Cu8 3_656 2.6199(15)
Cu6 Cu8 3_657 5.0632(9)
Cu7 Cu7 1_455 5.5184(9)
Cu7 Cu7 1_554 4.3326(4)
Cu7 Cu7 1_556 4.3326(4)
Cu7 Cu7 1_655 5.5184(9)
Cu7 Cu7 3_554 5.1434(6)
Cu7 Cu7 3_555 2.7718(8)
Cu7 Cu7 3_556 5.1434(6)
Cu7 Cu7 3_654 5.1298(6)
Cu7 Cu7 3_655 2.7466(8)
Cu7 Cu7 3_656 5.1298(6)
Cu7 Cu8 1_554 2.6459(9)
Cu7 Cu8 . 2.6459(9)
Cu7 Cu8 3_555 3.8147(9)
Cu7 Cu8 3_556 3.8147(9)
Cu7 Cu8 3_655 3.8309(9)
Cu7 Cu8 3_656 3.8309(9)
Cu8 Cu8 1_455 5.5184(9)
Cu8 Cu8 1_554 4.3326(4)
Cu8 Cu8 1_556 4.3326(4)
Cu8 Cu8 1_655 5.5184(9)
Cu8 Cu8 3_555 5.1179(6)
Cu8 Cu8 3_556 2.7241(8)
Cu8 Cu8 3_557 5.1179(6)
Cu8 Cu8 3_655 5.1555(6)
Cu8 Cu8 3_656 2.7943(8)
Cu8 Cu8 3_657 5.1555(6)
